data_4349592
loop_
_publ_author_name
'Mahmoudi, Ghodrat'
'Safin, Damir A.'
'Mitoraj, Mariusz P.'
'Amini, Mojtaba'
'Kubicki, Maciej'
'Doert, Thomas'
'Locherer, Franziska'
'Fleck, Michel'

_publ_section_title
;
 Anion-driven tetrel bond-induced engineering of lead(ii) architectures
 with N&#x2032;-(1-(2-pyridyl)ethylidene)nicotinohydrazide: experimental
 and theoretical findings
;
_journal_issue 1
_journal_name_full 'Inorganic Chemistry Frontiers'
_journal_page_first 171
_journal_paper_doi 10.1039/C6QI00477F
_journal_volume 4
_journal_year 2017
_chemical_formula_moiety 'C13 H11 N7 O Pb'
_chemical_formula_sum 'C13 H11 N7 O Pb'
_chemical_formula_weight 488.48
_space_group_crystal_system triclinic
_space_group_IT_number 2
_space_group_name_Hall '-P 1'
_space_group_name_H-M_alt 'P -1'
_atom_sites_solution_hydrogens geom
_audit_creation_method SHELXL-2013
_audit_update_record
;
2015-04-14 deposited with the CCDC.
2016-11-25 downloaded from the CCDC.
;
_cell_angle_alpha 85.982(6)
_cell_angle_beta 77.230(7)
_cell_angle_gamma 71.633(6)
_cell_formula_units_Z 2
_cell_length_a 7.4765(3)
_cell_length_b 9.8748(5)
_cell_length_c 10.3866(9)
_cell_measurement_temperature 296(2)
_cell_volume 709.77(8)
_computing_cell_refinement 'Bruker SAINT'
_computing_data_collection 'Bruker APEX2'
_computing_data_reduction 'Bruker SAINT'
_computing_molecular_graphics 'Mercury (MacRae et al., 2009)'
_computing_publication_material 'SHELXL-2013 (Sheldrick, 2013)'
_computing_structure_refinement 'SHELXL-2013 (Sheldrick, 2013)'
_computing_structure_solution 'SIR92 (Altomare et al., 1993)'
_diffrn_ambient_temperature 296(2)
_diffrn_measured_fraction_theta_full 0.983
_diffrn_measured_fraction_theta_max 0.987
_diffrn_measurement_device_type 'Bruker APEX-II CCD'
_diffrn_measurement_method '\f and \w scans'
_diffrn_radiation_monochromator graphite
_diffrn_radiation_source 'fine-focus sealed tube'
_diffrn_radiation_type MoK\a
_diffrn_radiation_wavelength 0.71073
_diffrn_reflns_av_R_equivalents 0.0384
_diffrn_reflns_av_unetI/netI 0.0368
_diffrn_reflns_Laue_measured_fraction_full 0.983
_diffrn_reflns_Laue_measured_fraction_max 0.987
_diffrn_reflns_limit_h_max 10
_diffrn_reflns_limit_h_min -10
_diffrn_reflns_limit_k_max 13
_diffrn_reflns_limit_k_min -13
_diffrn_reflns_limit_l_max 14
_diffrn_reflns_limit_l_min -14
_diffrn_reflns_number 14106
_diffrn_reflns_point_group_measured_fraction_full 0.983
_diffrn_reflns_point_group_measured_fraction_max 0.987
_diffrn_reflns_theta_full 25.000
_diffrn_reflns_theta_max 29.996
_diffrn_reflns_theta_min 3.069
_exptl_absorpt_coefficient_mu 11.899
_exptl_absorpt_correction_T_max 0.1812
_exptl_absorpt_correction_T_min 0.0415
_exptl_absorpt_correction_type multi-scan
_exptl_absorpt_process_details 'SADABS, Bruker-AXS, 2010'
_exptl_crystal_colour colourless
_exptl_crystal_density_diffrn 2.286
_exptl_crystal_description block
_exptl_crystal_F_000 456
_exptl_crystal_size_max 0.44
_exptl_crystal_size_mid 0.34
_exptl_crystal_size_min 0.22
_refine_diff_density_max 1.680
_refine_diff_density_min -1.888
_refine_diff_density_rms 0.145
_refine_ls_extinction_method none
_refine_ls_goodness_of_fit_ref 1.038
_refine_ls_hydrogen_treatment constr
_refine_ls_matrix_type full
_refine_ls_number_parameters 200
_refine_ls_number_reflns 4097
_refine_ls_number_restraints 0
_refine_ls_restrained_S_all 1.038
_refine_ls_R_factor_all 0.0263
_refine_ls_R_factor_gt 0.0239
_refine_ls_shift/su_max 0.001
_refine_ls_shift/su_mean 0.000
_refine_ls_structure_factor_coef Fsqd
_refine_ls_weighting_details 'w=1/[\s^2^(Fo^2^)+(0.0337P)^2^+0.2700P] where P=(Fo^2^+2Fc^2^)/3'
_refine_ls_weighting_scheme calc
_refine_ls_wR_factor_gt 0.0611
_refine_ls_wR_factor_ref 0.0619
_reflns_Friedel_coverage 0.000
_reflns_number_gt 3831
_reflns_number_total 4097
_reflns_threshold_expression 'I > 2\s(I)'
_cod_data_source_file c6qi00477f2.cif
_cod_data_source_block 1
_cod_database_code 4349592
_shelx_space_group_comment
;
The symmetry employed for this shelxl refinement is uniquely defined
by the following loop, which should always be used as a source of
symmetry information in preference to the above space-group names.
They are only intended as comments.
;
_shelx_estimated_absorpt_t_min 0.077
_shelx_estimated_absorpt_t_max 0.179
_shelxl_version_number 2013-4

loop_
_space_group_symop_operation_xyz
'x, y, z'
'-x, -y, -z'

loop_
_atom_site_label
_atom_site_type_symbol
_atom_site_fract_x
_atom_site_fract_y
_atom_site_fract_z
_atom_site_U_iso_or_equiv
_atom_site_adp_type
_atom_site_occupancy
_atom_site_site_symmetry_order
_atom_site_calc_flag
_atom_site_refinement_flags_posn
_atom_site_refinement_flags_adp
Pb1 Pb 0.30508(2) 0.41962(2) 0.48598(2) 0.02890(5) Uani 1 1 d . .
N1A N 0.8082(5) -0.2221(3) 0.3279(3) 0.0360(7) Uani 1 1 d . .
C2A C 0.7155(5) -0.0832(3) 0.3510(3) 0.0336(7) Uani 1 1 d . .
H2A H 0.6492 -0.0557 0.4367 0.040 Uiso 1 1 calc R U
C3A C 0.7120(5) 0.0222(3) 0.2555(3) 0.0288(6) Uani 1 1 d . .
C4A C 0.8103(5) -0.0197(4) 0.1278(4) 0.0341(7) Uani 1 1 d . .
H4A H 0.8105 0.0473 0.0603 0.041 Uiso 1 1 calc R U
C5A C 0.9083(6) -0.1635(4) 0.1023(4) 0.0395(8) Uani 1 1 d . .
H5A H 0.9753 -0.1939 0.0175 0.047 Uiso 1 1 calc R U
C6A C 0.9049(6) -0.2598(4) 0.2039(4) 0.0383(8) Uani 1 1 d . .
H6A H 0.9726 -0.3555 0.1861 0.046 Uiso 1 1 calc R U
C7A C 0.6003(5) 0.1724(3) 0.2938(3) 0.0299(6) Uani 1 1 d . .
O7A O 0.4780(4) 0.1914(3) 0.4020(3) 0.0463(7) Uani 1 1 d . .
N8A N 0.6395(4) 0.2708(3) 0.2099(3) 0.0329(6) Uani 1 1 d . .
N9A N 0.5263(4) 0.4058(3) 0.2562(3) 0.0325(6) Uani 1 1 d . .
C10A C 0.5568(5) 0.5118(3) 0.1846(4) 0.0308(6) Uani 1 1 d . .
C101 C 0.7091(6) 0.4920(4) 0.0621(4) 0.0448(9) Uani 1 1 d . .
H10A H 0.6938 0.4259 0.0049 0.067 Uiso 1 1 calc R U
H10B H 0.8336 0.4552 0.0842 0.067 Uiso 1 1 calc R U
H10C H 0.6982 0.5820 0.0179 0.067 Uiso 1 1 calc R U
C11A C 0.4344(5) 0.6569(3) 0.2316(4) 0.0315(7) Uani 1 1 d . .
N12A N 0.3192(5) 0.6667(3) 0.3525(3) 0.0392(7) Uani 1 1 d . .
C13A C 0.2114(6) 0.7963(4) 0.3993(4) 0.0473(9) Uani 1 1 d . .
H13A H 0.1320 0.8031 0.4828 0.057 Uiso 1 1 calc R U
C14A C 0.2124(7) 0.9195(4) 0.3302(5) 0.0489(10) Uani 1 1 d . .
H14A H 0.1376 1.0078 0.3672 0.059 Uiso 1 1 calc R U
C15A C 0.3251(7) 0.9108(4) 0.2059(5) 0.0478(10) Uani 1 1 d . .
H15A H 0.3252 0.9926 0.1559 0.057 Uiso 1 1 calc R U
C16A C 0.4392(6) 0.7773(4) 0.1563(4) 0.0412(8) Uani 1 1 d . .
H16A H 0.5185 0.7689 0.0726 0.049 Uiso 1 1 calc R U
N1B N 0.0697(4) 0.4100(4) 0.3770(3) 0.0447(8) Uani 1 1 d . .
N2B N 0.1194(5) 0.3378(3) 0.2807(3) 0.0368(6) Uani 1 1 d . .
N3B N 0.1625(8) 0.2705(5) 0.1871(5) 0.0670(13) Uani 1 1 d . .

loop_
_atom_site_aniso_label
_atom_site_aniso_U_11
_atom_site_aniso_U_22
_atom_site_aniso_U_33
_atom_site_aniso_U_23
_atom_site_aniso_U_13
_atom_site_aniso_U_12
Pb1 0.02690(7) 0.02849(7) 0.02610(8) -0.00417(5) -0.00103(5) -0.00350(5)
N1A 0.0401(16) 0.0256(13) 0.0318(16) 0.0003(11) 0.0012(13) -0.0014(11)
C2A 0.0345(16) 0.0289(14) 0.0263(16) -0.0016(12) 0.0059(13) -0.0020(12)
C3A 0.0273(14) 0.0258(13) 0.0269(16) -0.0025(12) 0.0033(12) -0.0046(11)
C4A 0.0387(17) 0.0317(15) 0.0248(16) -0.0007(12) 0.0059(13) -0.0093(13)
C5A 0.0454(19) 0.0335(16) 0.0309(18) -0.0100(14) 0.0062(15) -0.0077(14)
C6A 0.0380(18) 0.0295(15) 0.038(2) -0.0073(14) 0.0041(15) -0.0044(13)
C7A 0.0282(14) 0.0261(13) 0.0265(16) -0.0016(12) 0.0037(12) -0.0022(11)
O7A 0.0506(15) 0.0288(11) 0.0360(15) 0.0012(10) 0.0179(12) 0.0017(10)
N8A 0.0351(14) 0.0235(11) 0.0296(15) -0.0026(10) 0.0078(11) -0.0038(10)
N9A 0.0316(13) 0.0269(12) 0.0323(16) -0.0010(11) 0.0010(12) -0.0045(10)
C10A 0.0310(15) 0.0264(14) 0.0304(17) -0.0005(12) -0.0014(13) -0.0059(11)
C101 0.048(2) 0.0338(16) 0.042(2) -0.0021(15) 0.0103(17) -0.0093(15)
C11A 0.0306(15) 0.0280(14) 0.0339(18) -0.0004(13) -0.0055(13) -0.0072(11)
N12A 0.0412(16) 0.0293(13) 0.0343(17) -0.0014(12) 0.0039(13) -0.0007(11)
C13A 0.044(2) 0.0377(18) 0.047(2) -0.0077(16) 0.0046(17) -0.0012(15)
C14A 0.046(2) 0.0314(17) 0.060(3) -0.0110(17) -0.007(2) 0.0001(15)
C15A 0.055(2) 0.0256(16) 0.060(3) 0.0020(17) -0.016(2) -0.0066(16)
C16A 0.046(2) 0.0310(16) 0.043(2) 0.0025(15) -0.0070(17) -0.0088(14)
N1B 0.0325(15) 0.0539(18) 0.0429(19) -0.0169(15) -0.0070(13) -0.0038(13)
N2B 0.0433(16) 0.0320(13) 0.0346(17) 0.0004(12) -0.0094(13) -0.0102(12)
N3B 0.086(3) 0.064(3) 0.051(3) -0.019(2) -0.017(2) -0.017(2)

loop_
_atom_type_symbol
_atom_type_description
_atom_type_scat_dispersion_real
_atom_type_scat_dispersion_imag
_atom_type_scat_source
C C 0.0033 0.0016 'International Tables Vol C Tables 4.2.6.8 and 6.1.1.4'
H H 0.0000 0.0000 'International Tables Vol C Tables 4.2.6.8 and 6.1.1.4'
N N 0.0061 0.0033 'International Tables Vol C Tables 4.2.6.8 and 6.1.1.4'
O O 0.0106 0.0060 'International Tables Vol C Tables 4.2.6.8 and 6.1.1.4'
Pb Pb -3.3944 10.1111 'International Tables Vol C Tables 4.2.6.8 and 6.1.1.4'

loop_
_geom_angle_atom_site_label_1
_geom_angle_atom_site_label_2
_geom_angle_atom_site_label_3
_geom_angle
N1B Pb1 O7A 86.44(11)
N1B Pb1 N9A 86.43(11)
O7A Pb1 N9A 63.47(9)
N1B Pb1 N12A 88.88(12)
O7A Pb1 N12A 124.03(9)
N9A Pb1 N12A 60.58(9)
C2A N1A C6A 117.1(3)
N1A C2A C3A 124.2(3)
N1A C2A H2A 117.9
C3A C2A H2A 117.9
C2A C3A C4A 117.6(3)
C2A C3A C7A 118.8(3)
C4A C3A C7A 123.6(3)
C3A C4A C5A 119.0(3)
C3A C4A H4A 120.5
C5A C4A H4A 120.5
C6A C5A C4A 119.2(3)
C6A C5A H5A 120.4
C4A C5A H5A 120.4
N1A C6A C5A 123.0(3)
N1A C6A H6A 118.5
C5A C6A H6A 118.5
O7A C7A N8A 127.5(3)
O7A C7A C3A 116.7(3)
N8A C7A C3A 115.9(3)
C7A O7A Pb1 121.6(2)
C7A N8A N9A 110.4(3)
C10A N9A N8A 116.2(3)
C10A N9A Pb1 126.7(2)
N8A N9A Pb1 116.7(2)
N9A C10A C11A 116.8(3)
N9A C10A C101 122.4(3)
C11A C10A C101 120.8(3)
C10A C101 H10A 109.5
C10A C101 H10B 109.5
H10A C101 H10B 109.5
C10A C101 H10C 109.5
H10A C101 H10C 109.5
H10B C101 H10C 109.5
N12A C11A C16A 121.1(3)
N12A C11A C10A 117.0(3)
C16A C11A C10A 121.9(3)
C13A N12A C11A 118.4(3)
C13A N12A Pb1 123.1(3)
C11A N12A Pb1 118.4(2)
N12A C13A C14A 123.1(4)
N12A C13A H13A 118.4
C14A C13A H13A 118.4
C15A C14A C13A 119.0(4)
C15A C14A H14A 120.5
C13A C14A H14A 120.5
C14A C15A C16A 118.6(4)
C14A C15A H15A 120.7
C16A C15A H15A 120.7
C11A C16A C15A 119.7(4)
C11A C16A H16A 120.1
C15A C16A H16A 120.1
N2B N1B Pb1 117.8(2)
N3B N2B N1B 178.1(4)

loop_
_geom_bond_atom_site_label_1
_geom_bond_atom_site_label_2
_geom_bond_distance
Pb1 N1B 2.321(3)
Pb1 O7A 2.335(2)
Pb1 N9A 2.571(3)
Pb1 N12A 2.741(3)
N1A C2A 1.339(4)
N1A C6A 1.344(5)
C2A C3A 1.384(5)
C2A H2A 0.9300
C3A C4A 1.387(5)
C3A C7A 1.487(4)
C4A C5A 1.391(5)
C4A H4A 0.9300
C5A C6A 1.371(6)
C5A H5A 0.9300
C6A H6A 0.9300
C7A O7A 1.266(4)
C7A N8A 1.318(4)
N8A N9A 1.386(4)
N9A C10A 1.292(4)
C10A C11A 1.484(4)
C10A C101 1.485(5)
C101 H10A 0.9600
C101 H10B 0.9600
C101 H10C 0.9600
C11A N12A 1.346(5)
C11A C16A 1.383(5)
N12A C13A 1.337(4)
C13A C14A 1.370(6)
C13A H13A 0.9300
C14A C15A 1.368(7)
C14A H14A 0.9300
C15A C16A 1.387(5)
C15A H15A 0.9300
C16A H16A 0.9300
N1B N2B 1.190(4)
N2B N3B 1.143(5)

loop_
_geom_torsion_atom_site_label_1
_geom_torsion_atom_site_label_2
_geom_torsion_atom_site_label_3
_geom_torsion_atom_site_label_4
_geom_torsion
C6A N1A C2A C3A 0.7(6)
N1A C2A C3A C4A 0.4(6)
N1A C2A C3A C7A 178.8(3)
C2A C3A C4A C5A -0.8(5)
C7A C3A C4A C5A -179.1(3)
C3A C4A C5A C6A 0.1(6)
C2A N1A C6A C5A -1.4(6)
C4A C5A C6A N1A 1.0(6)
C2A C3A C7A O7A -16.7(5)
C4A C3A C7A O7A 161.7(4)
C2A C3A C7A N8A 163.8(3)
C4A C3A C7A N8A -17.8(5)
N8A C7A O7A Pb1 -5.1(5)
C3A C7A O7A Pb1 175.5(2)
O7A C7A N8A N9A 0.4(5)
C3A C7A N8A N9A 179.8(3)
C7A N8A N9A C10A 177.5(3)
C7A N8A N9A Pb1 3.9(4)
N8A N9A C10A C11A 179.0(3)
Pb1 N9A C10A C11A -8.1(5)
N8A N9A C10A C101 -2.2(5)
Pb1 N9A C10A C101 170.7(3)
N9A C10A C11A N12A 8.0(5)
C101 C10A C11A N12A -170.8(4)
N9A C10A C11A C16A -172.8(3)
C101 C10A C11A C16A 8.4(5)
C16A C11A N12A C13A -1.2(6)
C10A C11A N12A C13A 178.0(3)
C16A C11A N12A Pb1 176.2(3)
C10A C11A N12A Pb1 -4.6(4)
C11A N12A C13A C14A 0.1(6)
Pb1 N12A C13A C14A -177.1(3)
N12A C13A C14A C15A 1.6(7)
C13A C14A C15A C16A -2.1(7)
N12A C11A C16A C15A 0.6(6)
C10A C11A C16A C15A -178.6(4)
C14A C15A C16A C11A 1.0(7)
